data_4336958
loop_
_publ_author_name
'Gregory P. McGovern'
'Di Zhu'
'Adelia J. A. Aquino'
'Dragoslav Vidovi\'c'
'Michael Findlater'

_publ_section_title
;
 Synthesis and Characterization of Terpyridine-Supported Boron Cations:
 Evidence for Pentacoordination at Boron
;
_journal_name_full 'Inorganic Chemistry'
_journal_page_first 13865
_journal_page_last 13868
_journal_paper_doi 10.1021/ic401486y
_journal_volume 52
_journal_year 2013
_chemical_formula_moiety 'C32 H18 B F10 N5, 2(C F3 O3 S), C H2 Cl2'
_chemical_formula_sum 'C35 H20 B Cl2 F16 N5 O6 S2'
_chemical_formula_weight 1056.39
_chemical_name_systematic
; 
 ? 
;
_space_group_IT_number 2
_symmetry_cell_setting triclinic
_symmetry_space_group_name_Hall '-P 1'
_symmetry_space_group_name_H-M 'P -1'
_atom_sites_solution_hydrogens geom
_atom_sites_solution_primary direct
_atom_sites_solution_secondary difmap
_audit_creation_method SHELXL-97
_cell_angle_alpha 96.88(3)
_cell_angle_beta 98.89(3)
_cell_angle_gamma 91.36(3)
_cell_formula_units_Z 4
_cell_length_a 12.479(3)
_cell_length_b 17.648(4)
_cell_length_c 18.995(4)
_cell_measurement_temperature 153(2)
_cell_volume 4099.4(17)
_computing_cell_refinement 'Collect software, Nonius B.V. 1998'
_computing_data_collection 'Collect software, Nonius B.V. 1998'
_computing_data_reduction 'DENZO and Scalepack (Otwinoski and Minor, 1997)'
_computing_molecular_graphics 'Bruker SHELXTL'
_computing_publication_material 'Bruker SHELXTL'
_computing_structure_refinement 'SHELXL-97 (Sheldrick, 2008)'
_computing_structure_solution 'SIR97 (Altomare et al., 1999)'
_diffrn_ambient_temperature 153(2)
_diffrn_measured_fraction_theta_full 0.993
_diffrn_measured_fraction_theta_max 0.972
_diffrn_measurement_device_type 'Nonius Kappa CCD'
_diffrn_measurement_method '\w scans'
_diffrn_radiation_monochromator graphite
_diffrn_radiation_source 'fine-focus sealed tube'
_diffrn_radiation_type MoK\a
_diffrn_radiation_wavelength 0.71073
_diffrn_reflns_av_R_equivalents 0.0000
_diffrn_reflns_av_sigmaI/netI 0.1779
_diffrn_reflns_limit_h_max 16
_diffrn_reflns_limit_h_min -16
_diffrn_reflns_limit_k_max 22
_diffrn_reflns_limit_k_min -22
_diffrn_reflns_limit_l_max 24
_diffrn_reflns_limit_l_min -24
_diffrn_reflns_number 18426
_diffrn_reflns_theta_full 25.00
_diffrn_reflns_theta_max 27.56
_diffrn_reflns_theta_min 1.09
_exptl_absorpt_coefficient_mu 0.386
_exptl_absorpt_correction_T_max 0.9624
_exptl_absorpt_correction_T_min 0.8929
_exptl_absorpt_correction_type multi-scan
_exptl_absorpt_process_details 'DENZO and Scalepack (Otwinoski and Minor, 1997)'
_exptl_crystal_colour yellow
_exptl_crystal_density_diffrn 1.712
_exptl_crystal_description prism
_exptl_crystal_F_000 2112
_exptl_crystal_size_max 0.30
_exptl_crystal_size_mid 0.30
_exptl_crystal_size_min 0.10
_refine_diff_density_max 1.526
_refine_diff_density_min -0.870
_refine_diff_density_rms 0.184
_refine_ls_extinction_method none
_refine_ls_goodness_of_fit_ref 1.469
_refine_ls_hydrogen_treatment constr
_refine_ls_matrix_type full
_refine_ls_number_parameters 1210
_refine_ls_number_reflns 18426
_refine_ls_number_restraints 0
_refine_ls_restrained_S_all 1.469
_refine_ls_R_factor_all 0.2600
_refine_ls_R_factor_gt 0.1461
_refine_ls_shift/su_max 0.001
_refine_ls_shift/su_mean 0.000
_refine_ls_structure_factor_coef Fsqd
_refine_ls_weighting_details 'calc w=1/[\s^2^(Fo^2^)+(0.1000P)^2^+0.0000P] where P=(Fo^2^+2Fc^2^)/3'
_refine_ls_weighting_scheme calc
_refine_ls_wR_factor_gt 0.2966
_refine_ls_wR_factor_ref 0.3258
_reflns_number_gt 8146
_reflns_number_total 18426
_reflns_threshold_expression >2sigma(I)
_cod_data_source_file ic401486y_si_003.cif
_cod_data_source_block mfmf6t
_cod_original_cell_volume 4099.4(14)
_cod_database_code 4336958

loop_
_symmetry_equiv_pos_as_xyz
'x, y, z'
'-x, -y, -z'

loop_
_atom_site_label
_atom_site_type_symbol
_atom_site_fract_x
_atom_site_fract_y
_atom_site_fract_z
_atom_site_U_iso_or_equiv
_atom_site_adp_type
_atom_site_occupancy
_atom_site_symmetry_multiplicity
_atom_site_calc_flag
_atom_site_refinement_flags
Cl1 Cl 0.3938(4) 0.5415(3) 0.6632(3) 0.1325(17) Uani 1 1 d .
Cl2 Cl 0.5086(9) 0.4644(5) 0.7727(4) 0.303(7) Uani 1 1 d .
Cl3 Cl -0.0318(3) 1.0096(3) 0.71952(17) 0.1005(12) Uani 1 1 d .
Cl4 Cl 0.1191(3) 1.0003(3) 0.8477(2) 0.1201(16) Uani 1 1 d .
S1 S 0.60031(19) 0.98370(13) 0.32168(12) 0.0381(6) Uani 1 1 d .
S2 S 0.0908(2) 0.31752(16) 0.46504(13) 0.0475(7) Uani 1 1 d .
S3 S 0.9647(2) 0.54985(13) 0.19470(12) 0.0380(6) Uani 1 1 d .
S4 S 0.3940(2) 0.82931(15) 0.02505(12) 0.0435(6) Uani 1 1 d .
F1 F 0.1739(4) 0.9163(3) 0.5787(3) 0.0545(15) Uani 1 1 d .
F2 F -0.0405(4) 0.9405(4) 0.5610(3) 0.0626(16) Uani 1 1 d .
F3 F -0.1661(4) 0.8921(3) 0.4333(3) 0.0612(16) Uani 1 1 d .
F4 F -0.0787(4) 0.8162(4) 0.3244(3) 0.0635(17) Uani 1 1 d .
F5 F 0.1342(4) 0.7872(3) 0.3440(3) 0.0533(15) Uani 1 1 d .
F6 F 0.4836(4) 0.6208(3) 0.4469(3) 0.0497(14) Uani 1 1 d .
F7 F 0.6092(5) 0.5257(3) 0.5204(3) 0.0620(17) Uani 1 1 d .
F8 F 0.6957(5) 0.5687(4) 0.6599(3) 0.077(2) Uani 1 1 d .
F9 F 0.6602(5) 0.7100(4) 0.7239(3) 0.0667(18) Uani 1 1 d .
F10 F 0.5441(4) 0.8073(3) 0.6492(3) 0.0504(14) Uani 1 1 d .
F11 F -0.0476(4) 0.2701(3) -0.1479(2) 0.0434(13) Uani 1 1 d .
F12 F -0.1716(5) 0.1515(3) -0.2216(2) 0.0533(15) Uani 1 1 d .
F13 F -0.2050(4) 0.0248(3) -0.1587(3) 0.0503(14) Uani 1 1 d .
F14 F -0.1137(4) 0.0187(3) -0.0207(3) 0.0471(14) Uani 1 1 d .
F15 F 0.0089(4) 0.1362(3) 0.0536(2) 0.0432(13) Uani 1 1 d .
F16 F 0.3282(4) 0.4066(3) -0.0775(3) 0.0522(15) Uani 1 1 d .
F17 F 0.5433(5) 0.4289(3) -0.0664(3) 0.0631(16) Uani 1 1 d .
F18 F 0.6746(4) 0.4063(3) 0.0560(3) 0.0651(17) Uani 1 1 d .
F19 F 0.5893(4) 0.3507(4) 0.1645(3) 0.0661(17) Uani 1 1 d .
F20 F 0.3763(4) 0.3205(3) 0.1502(3) 0.0537(15) Uani 1 1 d .
F21 F 0.3926(5) 0.9446(4) 0.2909(3) 0.0695(18) Uani 1 1 d .
F22 F 0.4739(5) 0.9410(4) 0.2005(3) 0.082(2) Uani 1 1 d .
F23 F 0.4378(7) 1.0488(4) 0.2539(4) 0.103(3) Uani 1 1 d .
F24 F 0.1873(5) 0.2954(4) 0.5920(3) 0.083(2) Uani 1 1 d .
F25 F 0.0720(12) 0.3782(10) 0.5912(4) 0.246(10) Uani 1 1 d .
F26 F 0.2197(12) 0.4008(6) 0.5623(6) 0.187(7) Uani 1 1 d .
F27 F 0.8667(5) 0.4142(3) 0.1844(3) 0.0657(17) Uani 1 1 d .
F28 F 0.9013(6) 0.4735(4) 0.2912(3) 0.084(2) Uani 1 1 d .
F29 F 0.7717(5) 0.5100(5) 0.2145(4) 0.089(2) Uani 1 1 d .
F30 F 0.2893(5) 0.7641(4) -0.0987(3) 0.082(2) Uani 1 1 d .
F31 F 0.3950(7) 0.8576(6) -0.1061(4) 0.117(3) Uani 1 1 d .
F32 F 0.2491(7) 0.8773(6) -0.0690(4) 0.119(3) Uani 1 1 d .
O1 O 0.5805(5) 1.0275(4) 0.3876(3) 0.0433(16) Uani 1 1 d .
O2 O 0.6208(5) 0.9050(3) 0.3275(3) 0.0446(16) Uani 1 1 d .
O3 O 0.6713(6) 1.0204(4) 0.2822(3) 0.0569(19) Uani 1 1 d .
O4 O 0.0083(7) 0.2660(5) 0.4697(6) 0.117(4) Uani 1 1 d .
O5 O 0.1797(8) 0.2874(7) 0.4392(5) 0.121(4) Uani 1 1 d .
O6 O 0.0505(6) 0.3838(4) 0.4360(4) 0.062(2) Uani 1 1 d .
O7 O 1.0673(5) 0.5148(3) 0.2097(3) 0.0445(16) Uani 1 1 d .
O8 O 0.9225(6) 0.5485(4) 0.1191(3) 0.0519(18) Uani 1 1 d .
O9 O 0.9539(7) 0.6197(4) 0.2393(3) 0.060(2) Uani 1 1 d .
O10 O 0.3091(6) 0.8021(5) 0.0581(4) 0.074(2) Uani 1 1 d .
O11 O 0.4315(6) 0.9069(4) 0.0478(4) 0.066(2) Uani 1 1 d .
O12 O 0.4783(6) 0.7777(4) 0.0173(4) 0.063(2) Uani 1 1 d .
N1 N 0.2748(5) 0.8366(4) 0.4700(3) 0.0291(16) Uani 1 1 d .
N2 N 0.4445(5) 0.7711(4) 0.5083(3) 0.0271(15) Uani 1 1 d .
N3 N 0.2873(5) 0.7574(4) 0.5740(3) 0.0270(16) Uani 1 1 d .
N4 N 0.2637(5) 0.6860(4) 0.4573(3) 0.0291(16) Uani 1 1 d .
N5 N 0.3880(6) 0.7363(4) 0.3541(4) 0.046(2) Uani 1 1 d .
N6 N 0.0547(5) 0.2704(4) -0.0070(3) 0.0268(15) Uani 1 1 d .
N7 N 0.2296(5) 0.3475(4) 0.0306(3) 0.0271(15) Uani 1 1 d .
N8 N 0.2116(5) 0.2454(4) -0.0757(3) 0.0274(16) Uani 1 1 d .
N9 N 0.2320(5) 0.1995(4) 0.0377(3) 0.0276(16) Uani 1 1 d .
N10 N 0.1475(6) 0.2907(4) 0.1517(4) 0.0349(17) Uani 1 1 d .
C1 C 0.3391(7) 0.8945(4) 0.4535(4) 0.0287(19) Uani 1 1 d .
C2 C 0.4485(6) 0.8864(4) 0.4581(4) 0.0255(18) Uani 1 1 d .
H2A H 0.4900 0.9244 0.4415 0.031 Uiso 1 1 calc R
C3 C 0.5004(6) 0.8283(5) 0.4847(4) 0.0288(19) Uani 1 1 d .
C4 C 0.2879(8) 0.9651(5) 0.4301(5) 0.041(2) Uani 1 1 d .
H4A H 0.3431 0.9985 0.4165 0.062 Uiso 1 1 calc R
H4B H 0.2565 0.9920 0.4697 0.062 Uiso 1 1 calc R
H4C H 0.2306 0.9509 0.3888 0.062 Uiso 1 1 calc R
C5 C 0.6182(8) 0.8239(6) 0.4912(6) 0.062(3) Uani 1 1 d .
H5A H 0.6473 0.8649 0.4682 0.093 Uiso 1 1 calc R
H5B H 0.6360 0.7743 0.4676 0.093 Uiso 1 1 calc R
H5C H 0.6503 0.8294 0.5420 0.093 Uiso 1 1 calc R
C6 C 0.1593(7) 0.8479(4) 0.4618(4) 0.0277(19) Uani 1 1 d .
C7 C 0.1128(7) 0.8869(5) 0.5166(5) 0.038(2) Uani 1 1 d .
C8 C 0.0029(7) 0.9010(5) 0.5065(5) 0.042(2) Uani 1 1 d .
C9 C -0.0616(7) 0.8773(5) 0.4427(5) 0.040(2) Uani 1 1 d .
C10 C -0.0176(7) 0.8382(6) 0.3887(5) 0.045(2) Uani 1 1 d .
C11 C 0.0913(7) 0.8234(5) 0.3992(4) 0.035(2) Uani 1 1 d .
C12 C 0.5058(7) 0.7157(5) 0.5459(4) 0.035(2) Uani 1 1 d .
C13 C 0.5239(7) 0.6437(5) 0.5167(5) 0.039(2) Uani 1 1 d .
C14 C 0.5884(7) 0.5944(5) 0.5534(5) 0.040(2) Uani 1 1 d .
C15 C 0.6334(7) 0.6174(6) 0.6225(5) 0.049(3) Uani 1 1 d .
C16 C 0.6160(7) 0.6885(6) 0.6552(5) 0.044(2) Uani 1 1 d .
C17 C 0.5545(7) 0.7368(6) 0.6181(5) 0.041(2) Uani 1 1 d .
C18 C 0.3106(7) 0.8087(5) 0.6334(4) 0.032(2) Uani 1 1 d .
H18A H 0.3470 0.8559 0.6308 0.039 Uiso 1 1 calc R
C19 C 0.2822(8) 0.7937(6) 0.6983(5) 0.045(2) Uani 1 1 d .
H19A H 0.2988 0.8298 0.7402 0.054 Uiso 1 1 calc R
C20 C 0.2299(8) 0.7261(6) 0.6999(5) 0.053(3) Uani 1 1 d .
H20A H 0.2112 0.7141 0.7440 0.064 Uiso 1 1 calc R
C21 C 0.2032(8) 0.6740(6) 0.6388(5) 0.045(2) Uani 1 1 d .
H21A H 0.1650 0.6272 0.6403 0.054 Uiso 1 1 calc R
C22 C 0.2330(7) 0.6913(5) 0.5761(4) 0.033(2) Uani 1 1 d .
C23 C 0.2185(6) 0.6467(5) 0.5053(5) 0.033(2) Uani 1 1 d .
C24 C 0.1648(7) 0.5780(5) 0.4858(5) 0.044(2) Uani 1 1 d .
H24A H 0.1345 0.5530 0.5201 0.052 Uiso 1 1 calc R
C25 C 0.1548(7) 0.5451(5) 0.4161(5) 0.039(2) Uani 1 1 d .
H25A H 0.1192 0.4963 0.4016 0.046 Uiso 1 1 calc R
C26 C 0.1966(7) 0.5834(5) 0.3681(5) 0.041(2) Uani 1 1 d .
H26A H 0.1863 0.5615 0.3193 0.049 Uiso 1 1 calc R
C27 C 0.2542(6) 0.6538(4) 0.3872(4) 0.0292(19) Uani 1 1 d .
C28 C 0.3034(7) 0.6887(5) 0.3318(4) 0.035(2) Uani 1 1 d .
C29 C 0.2590(8) 0.6704(6) 0.2602(5) 0.050(3) Uani 1 1 d .
H29A H 0.1943 0.6392 0.2463 0.060 Uiso 1 1 calc R
C30 C 0.3121(8) 0.6993(6) 0.2090(5) 0.049(3) Uani 1 1 d .
H30A H 0.2859 0.6861 0.1593 0.059 Uiso 1 1 calc R
C31 C 0.4029(9) 0.7469(5) 0.2313(5) 0.047(3) Uani 1 1 d .
H31A H 0.4405 0.7671 0.1974 0.056 Uiso 1 1 calc R
C32 C 0.4377(9) 0.7647(6) 0.3033(5) 0.054(3) Uani 1 1 d .
H32A H 0.4995 0.7985 0.3187 0.065 Uiso 1 1 calc R
C33 C 0.0036(7) 0.3332(5) 0.0154(4) 0.031(2) Uani 1 1 d .
C34 C 0.0599(6) 0.4004(5) 0.0449(4) 0.0279(19) Uani 1 1 d .
H34A H 0.0214 0.4429 0.0615 0.033 Uiso 1 1 calc R
C35 C 0.1710(7) 0.4069(5) 0.0506(4) 0.0287(19) Uani 1 1 d .
C36 C -0.1164(6) 0.3290(6) 0.0093(6) 0.050(3) Uani 1 1 d .
H36A H -0.1400 0.2794 0.0213 0.074 Uiso 1 1 calc R
H36B H -0.1492 0.3348 -0.0400 0.074 Uiso 1 1 calc R
H36C H -0.1394 0.3700 0.0426 0.074 Uiso 1 1 calc R
C37 C 0.2299(7) 0.4816(5) 0.0821(5) 0.042(2) Uani 1 1 d .
H37A H 0.3084 0.4746 0.0891 0.063 Uiso 1 1 calc R
H37B H 0.2076 0.4988 0.1284 0.063 Uiso 1 1 calc R
H37C H 0.2122 0.5199 0.0493 0.063 Uiso 1 1 calc R
C38 C -0.0099(6) 0.2061(5) -0.0457(4) 0.030(2) Uani 1 1 d .
C39 C -0.0598(6) 0.2068(5) -0.1164(4) 0.032(2) Uani 1 1 d .
C40 C -0.1237(7) 0.1469(5) -0.1531(4) 0.037(2) Uani 1 1 d .
C41 C -0.1418(7) 0.0845(5) -0.1232(5) 0.041(2) Uani 1 1 d .
C42 C -0.0946(7) 0.0796(5) -0.0528(4) 0.033(2) Uani 1 1 d .
C43 C -0.0300(7) 0.1393(5) -0.0159(4) 0.034(2) Uani 1 1 d .
C44 C 0.3454(6) 0.3605(5) 0.0351(4) 0.032(2) Uani 1 1 d .
C45 C 0.3917(7) 0.3876(5) -0.0184(5) 0.036(2) Uani 1 1 d .
C46 C 0.5010(7) 0.4013(5) -0.0125(5) 0.040(2) Uani 1 1 d .
C47 C 0.5673(7) 0.3908(5) 0.0494(6) 0.045(3) Uani 1 1 d .
C48 C 0.5258(7) 0.3634(6) 0.1039(5) 0.044(2) Uani 1 1 d .
C49 C 0.4158(7) 0.3473(5) 0.0961(5) 0.040(2) Uani 1 1 d .
C50 C 0.1873(7) 0.2834(5) -0.1330(4) 0.035(2) Uani 1 1 d .
H50A H 0.1454 0.3275 -0.1298 0.042 Uiso 1 1 calc R
C51 C 0.2239(8) 0.2579(6) -0.1966(5) 0.047(3) Uani 1 1 d .
H51A H 0.2061 0.2835 -0.2379 0.057 Uiso 1 1 calc R
C52 C 0.2868(8) 0.1944(6) -0.1989(5) 0.047(2) Uani 1 1 d .
H52A H 0.3134 0.1771 -0.2419 0.057 Uiso 1 1 calc R
C53 C 0.3114(8) 0.1560(5) -0.1407(5) 0.043(2) Uani 1 1 d .
H53A H 0.3531 0.1117 -0.1427 0.051 Uiso 1 1 calc R
C54 C 0.2732(7) 0.1842(5) -0.0789(4) 0.0303(19) Uani 1 1 d .
C55 C 0.2883(6) 0.1554(5) -0.0088(5) 0.035(2) Uani 1 1 d .
C56 C 0.3430(7) 0.0933(5) 0.0086(5) 0.039(2) Uani 1 1 d .
H56A H 0.3750 0.0625 -0.0264 0.047 Uiso 1 1 calc R
C57 C 0.3515(7) 0.0754(5) 0.0773(5) 0.040(2) Uani 1 1 d .
H57A H 0.3936 0.0341 0.0918 0.048 Uiso 1 1 calc R
C58 C 0.2981(7) 0.1183(5) 0.1249(5) 0.040(2) Uani 1 1 d .
H58A H 0.3044 0.1064 0.1728 0.048 Uiso 1 1 calc R
C59 C 0.2342(6) 0.1796(5) 0.1050(4) 0.031(2) Uani 1 1 d .
C60 C 0.1687(7) 0.2173(5) 0.1574(4) 0.037(2) Uani 1 1 d .
C61 C 0.1390(8) 0.1800(6) 0.2099(5) 0.049(3) Uani 1 1 d .
H61A H 0.1545 0.1278 0.2115 0.059 Uiso 1 1 calc R
C62 C 0.0854(9) 0.2186(6) 0.2618(5) 0.058(3) Uani 1 1 d .
H62A H 0.0630 0.1931 0.2987 0.070 Uiso 1 1 calc R
C63 C 0.0661(8) 0.2939(6) 0.2581(5) 0.047(3) Uani 1 1 d .
H63A H 0.0318 0.3224 0.2933 0.057 Uiso 1 1 calc R
C64 C 0.0969(8) 0.3278(6) 0.2028(5) 0.044(2) Uani 1 1 d .
H64A H 0.0820 0.3800 0.2002 0.052 Uiso 1 1 calc R
C65 C 0.4690(9) 0.9782(6) 0.2637(5) 0.049(3) Uani 1 1 d .
C66 C 0.1417(10) 0.3500(9) 0.5597(7) 0.075(4) Uani 1 1 d .
C67 C 0.8703(10) 0.4838(6) 0.2224(6) 0.057(3) Uani 1 1 d .
C68 C 0.3303(9) 0.8310(7) -0.0673(6) 0.056(3) Uani 1 1 d .
C69 C 0.4287(15) 0.4542(13) 0.6981(8) 0.138(7) Uani 1 1 d .
H69A H 0.3612 0.4269 0.7041 0.165 Uiso 1 1 calc R
H69B H 0.4630 0.4217 0.6624 0.165 Uiso 1 1 calc R
C70 C 0.0976(14) 1.0064(14) 0.7531(9) 0.150(8) Uani 1 1 d .
H70A H 0.1368 1.0528 0.7440 0.180 Uiso 1 1 calc R
H70B H 0.1284 0.9615 0.7281 0.180 Uiso 1 1 calc R
B1 B 0.3226(8) 0.7663(5) 0.4982(5) 0.030(2) Uani 1 1 d .
B2 B 0.1770(8) 0.2699(5) 0.0003(5) 0.027(2) Uani 1 1 d .

loop_
_atom_site_aniso_label
_atom_site_aniso_U_11
_atom_site_aniso_U_22
_atom_site_aniso_U_33
_atom_site_aniso_U_23
_atom_site_aniso_U_13
_atom_site_aniso_U_12
Cl1 0.124(4) 0.153(5) 0.125(3) 0.027(3) 0.030(3) -0.019(3)
Cl2 0.352(12) 0.248(9) 0.228(8) -0.080(7) -0.150(8) 0.176(9)
Cl3 0.105(3) 0.138(4) 0.0580(19) 0.013(2) 0.0080(18) 0.015(2)
Cl4 0.086(3) 0.174(4) 0.109(3) 0.075(3) -0.002(2) 0.003(3)
S1 0.0377(13) 0.0402(14) 0.0364(12) -0.0004(10) 0.0105(10) -0.0018(11)
S2 0.0411(15) 0.0555(17) 0.0465(14) 0.0079(12) 0.0069(11) 0.0048(13)
S3 0.0464(15) 0.0321(13) 0.0372(13) 0.0051(10) 0.0107(11) 0.0060(11)
S4 0.0362(14) 0.0495(16) 0.0442(13) -0.0001(11) 0.0097(11) -0.0017(12)
F1 0.046(3) 0.067(4) 0.044(3) -0.016(3) 0.003(3) 0.018(3)
F2 0.042(3) 0.082(4) 0.067(4) 0.001(3) 0.022(3) 0.019(3)
F3 0.030(3) 0.068(4) 0.087(4) 0.016(3) 0.006(3) 0.011(3)
F4 0.047(4) 0.085(4) 0.051(3) 0.006(3) -0.014(3) 0.012(3)
F5 0.044(3) 0.082(4) 0.032(3) 0.007(3) 0.001(2) 0.017(3)
F6 0.048(3) 0.047(3) 0.049(3) -0.008(2) 0.001(3) 0.013(3)
F7 0.058(4) 0.032(3) 0.091(4) 0.011(3) -0.008(3) 0.010(3)
F8 0.063(4) 0.083(5) 0.088(4) 0.042(4) -0.008(4) 0.024(4)
F9 0.062(4) 0.105(5) 0.029(3) 0.014(3) -0.011(3) 0.020(3)
F10 0.048(3) 0.058(4) 0.040(3) -0.002(3) -0.001(2) 0.007(3)
F11 0.044(3) 0.038(3) 0.048(3) 0.017(2) -0.002(2) -0.007(2)
F12 0.062(4) 0.059(4) 0.035(3) 0.011(3) -0.008(3) -0.016(3)
F13 0.053(3) 0.043(3) 0.046(3) -0.003(2) -0.010(3) -0.021(3)
F14 0.045(3) 0.035(3) 0.059(3) 0.012(3) -0.002(3) -0.010(2)
F15 0.036(3) 0.053(3) 0.040(3) 0.013(2) -0.001(2) -0.009(2)
F16 0.042(3) 0.060(4) 0.057(3) 0.021(3) 0.006(3) -0.011(3)
F17 0.046(4) 0.067(4) 0.084(4) 0.015(3) 0.034(3) -0.012(3)
F18 0.027(3) 0.064(4) 0.103(5) -0.005(3) 0.019(3) -0.005(3)
F19 0.037(3) 0.089(5) 0.064(4) 0.004(3) -0.013(3) -0.003(3)
F20 0.036(3) 0.084(4) 0.041(3) 0.017(3) -0.001(2) -0.011(3)
F21 0.032(3) 0.107(5) 0.063(4) -0.007(4) -0.002(3) 0.003(3)
F22 0.083(5) 0.119(6) 0.034(3) -0.014(3) -0.004(3) 0.005(4)
F23 0.116(6) 0.081(5) 0.096(5) 0.018(4) -0.038(5) 0.035(5)
F24 0.071(5) 0.107(6) 0.071(4) 0.035(4) -0.008(4) 0.002(4)
F25 0.234(14) 0.44(2) 0.057(5) -0.030(8) 0.017(7) 0.258(17)
F26 0.272(15) 0.123(8) 0.124(8) 0.034(6) -0.098(9) -0.101(10)
F27 0.057(4) 0.051(4) 0.085(4) 0.004(3) 0.006(3) -0.013(3)
F28 0.114(6) 0.076(5) 0.070(4) 0.032(4) 0.025(4) -0.015(4)
F29 0.038(4) 0.112(6) 0.126(6) 0.020(5) 0.034(4) 0.007(4)
F30 0.075(5) 0.098(5) 0.061(4) -0.012(4) -0.012(3) -0.014(4)
F31 0.106(6) 0.196(9) 0.053(4) 0.040(5) 0.013(4) -0.067(6)
F32 0.105(6) 0.166(9) 0.086(5) 0.027(5) -0.004(5) 0.068(6)
O1 0.043(4) 0.050(4) 0.036(3) -0.006(3) 0.012(3) -0.006(3)
O2 0.048(4) 0.034(4) 0.050(4) 0.001(3) 0.008(3) 0.003(3)
O3 0.066(5) 0.068(5) 0.043(4) -0.001(3) 0.037(3) -0.018(4)
O4 0.082(7) 0.081(6) 0.176(10) 0.069(7) -0.050(6) -0.041(5)
O5 0.093(7) 0.204(12) 0.068(6) 0.009(6) 0.012(5) 0.078(8)
O6 0.072(5) 0.053(5) 0.063(4) 0.025(4) 0.000(4) -0.004(4)
O7 0.035(4) 0.046(4) 0.050(4) -0.004(3) 0.008(3) -0.002(3)
O8 0.063(5) 0.051(4) 0.040(4) 0.005(3) 0.001(3) 0.012(3)
O9 0.104(6) 0.035(4) 0.047(4) 0.006(3) 0.024(4) 0.029(4)
O10 0.060(5) 0.113(7) 0.049(4) 0.016(4) 0.010(4) -0.031(5)
O11 0.069(5) 0.054(5) 0.070(5) -0.014(4) 0.017(4) 0.005(4)
O12 0.050(4) 0.049(4) 0.082(5) -0.001(4) -0.007(4) 0.007(4)
N1 0.022(4) 0.029(4) 0.037(4) 0.007(3) 0.005(3) -0.003(3)
N2 0.024(4) 0.026(4) 0.032(4) 0.006(3) 0.004(3) 0.001(3)
N3 0.021(4) 0.029(4) 0.034(4) 0.012(3) 0.005(3) 0.006(3)
N4 0.023(4) 0.028(4) 0.036(4) 0.006(3) 0.001(3) -0.006(3)
N5 0.054(5) 0.043(5) 0.038(4) 0.001(4) 0.000(4) -0.025(4)
N6 0.020(4) 0.024(4) 0.038(4) 0.002(3) 0.008(3) 0.001(3)
N7 0.018(4) 0.031(4) 0.032(4) 0.002(3) 0.006(3) 0.001(3)
N8 0.023(4) 0.032(4) 0.026(4) 0.003(3) 0.002(3) -0.007(3)
N9 0.020(4) 0.025(4) 0.037(4) 0.006(3) -0.001(3) 0.006(3)
N10 0.036(4) 0.031(4) 0.036(4) 0.002(3) 0.000(3) 0.002(3)
C1 0.032(5) 0.023(5) 0.031(4) 0.000(4) 0.006(4) -0.005(4)
C2 0.028(5) 0.021(4) 0.030(4) 0.005(3) 0.011(4) -0.006(4)
C3 0.026(5) 0.029(5) 0.032(4) 0.003(4) 0.006(4) 0.002(4)
C4 0.048(6) 0.028(5) 0.055(6) 0.013(4) 0.026(5) 0.009(4)
C5 0.036(6) 0.061(7) 0.091(8) 0.020(6) 0.008(6) -0.007(5)
C6 0.033(5) 0.023(5) 0.033(5) 0.012(4) 0.014(4) 0.005(4)
C7 0.023(5) 0.046(6) 0.046(5) 0.005(5) 0.005(4) 0.004(4)
C8 0.031(5) 0.047(6) 0.054(6) 0.004(5) 0.027(5) 0.006(4)
C9 0.018(5) 0.049(6) 0.053(6) 0.010(5) 0.001(4) 0.009(4)
C10 0.024(5) 0.058(7) 0.049(6) 0.003(5) -0.004(4) 0.012(4)
C11 0.033(5) 0.038(5) 0.037(5) 0.004(4) 0.014(4) 0.005(4)
C12 0.027(5) 0.041(6) 0.038(5) 0.006(4) 0.010(4) 0.000(4)
C13 0.029(5) 0.040(6) 0.047(6) 0.005(5) 0.005(4) 0.004(4)
C14 0.027(5) 0.037(6) 0.057(6) 0.015(5) 0.001(4) 0.006(4)
C15 0.033(5) 0.056(7) 0.062(7) 0.036(6) 0.000(5) 0.015(5)
C16 0.028(5) 0.067(7) 0.038(5) 0.011(5) 0.005(4) 0.013(5)
C17 0.038(6) 0.047(6) 0.037(5) 0.008(5) 0.002(4) 0.000(5)
C18 0.038(5) 0.032(5) 0.028(5) 0.002(4) 0.011(4) -0.004(4)
C19 0.047(6) 0.052(7) 0.037(5) 0.005(4) 0.015(4) -0.015(5)
C20 0.051(6) 0.073(8) 0.036(5) 0.011(5) 0.005(5) -0.014(6)
C21 0.044(6) 0.045(6) 0.052(6) 0.021(5) 0.018(5) -0.003(5)
C22 0.029(5) 0.041(6) 0.035(5) 0.017(4) 0.009(4) 0.009(4)
C23 0.023(5) 0.028(5) 0.047(5) 0.012(4) -0.001(4) -0.003(4)
C24 0.036(5) 0.044(6) 0.051(6) 0.012(5) 0.005(4) -0.007(5)
C25 0.034(5) 0.023(5) 0.062(6) 0.008(5) 0.015(5) -0.005(4)
C26 0.035(5) 0.031(5) 0.051(6) -0.011(4) 0.002(4) 0.005(4)
C27 0.029(5) 0.022(4) 0.036(5) 0.004(4) 0.002(4) 0.006(4)
C28 0.047(6) 0.020(5) 0.038(5) 0.003(4) 0.001(4) 0.009(4)
C29 0.041(6) 0.072(7) 0.036(5) 0.008(5) 0.007(5) -0.008(5)
C30 0.051(6) 0.064(7) 0.035(5) 0.010(5) 0.013(5) 0.005(6)
C31 0.069(7) 0.041(6) 0.034(5) 0.010(4) 0.017(5) -0.001(5)
C32 0.073(8) 0.043(6) 0.048(6) 0.002(5) 0.023(5) -0.020(6)
C33 0.035(5) 0.029(5) 0.031(4) 0.006(4) 0.010(4) -0.011(4)
C34 0.028(5) 0.026(5) 0.035(4) 0.005(4) 0.021(4) 0.013(4)
C35 0.030(5) 0.027(5) 0.030(4) 0.005(4) 0.007(4) 0.003(4)
C36 0.014(4) 0.045(6) 0.078(7) -0.011(5) -0.012(4) -0.005(4)
C37 0.038(5) 0.022(5) 0.067(6) -0.002(4) 0.019(5) -0.006(4)
C38 0.024(5) 0.038(5) 0.029(4) 0.003(4) 0.009(4) -0.001(4)
C39 0.025(5) 0.028(5) 0.044(5) 0.009(4) 0.004(4) -0.005(4)
C40 0.035(5) 0.045(6) 0.028(5) 0.005(4) -0.003(4) -0.005(4)
C41 0.042(6) 0.037(6) 0.041(5) 0.000(4) -0.002(4) -0.006(4)
C42 0.028(5) 0.032(5) 0.042(5) 0.007(4) 0.008(4) 0.002(4)
C43 0.032(5) 0.038(5) 0.026(5) -0.007(4) 0.000(4) -0.001(4)
C44 0.017(4) 0.037(5) 0.041(5) -0.009(4) 0.008(4) 0.007(4)
C45 0.018(5) 0.047(6) 0.046(5) 0.005(4) 0.013(4) 0.001(4)
C46 0.026(5) 0.043(6) 0.054(6) -0.003(5) 0.020(5) 0.001(4)
C47 0.022(5) 0.038(6) 0.073(7) -0.017(5) 0.022(5) -0.011(4)
C48 0.027(5) 0.056(6) 0.046(6) -0.005(5) 0.009(5) -0.008(5)
C49 0.029(5) 0.047(6) 0.041(5) -0.007(4) 0.005(4) -0.006(4)
C50 0.029(5) 0.039(5) 0.038(5) 0.003(4) 0.008(4) 0.006(4)
C51 0.051(6) 0.057(7) 0.035(5) 0.010(5) 0.008(4) -0.002(5)
C52 0.050(6) 0.053(7) 0.041(6) -0.001(5) 0.019(5) 0.008(5)
C53 0.050(6) 0.039(6) 0.042(5) -0.003(4) 0.022(5) 0.014(5)
C54 0.026(5) 0.030(5) 0.036(5) 0.000(4) 0.010(4) 0.012(4)
C55 0.018(4) 0.036(5) 0.049(5) 0.001(4) 0.003(4) -0.001(4)
C56 0.023(5) 0.035(5) 0.059(6) 0.001(5) 0.008(4) 0.010(4)
C57 0.031(5) 0.034(5) 0.055(6) 0.015(5) 0.000(4) 0.004(4)
C58 0.036(5) 0.043(6) 0.041(5) 0.010(4) 0.001(4) 0.007(4)
C59 0.023(4) 0.036(5) 0.035(5) 0.004(4) 0.005(4) -0.005(4)
C60 0.045(6) 0.036(6) 0.026(5) -0.001(4) -0.001(4) -0.007(4)
C61 0.069(7) 0.045(6) 0.037(5) 0.013(5) 0.013(5) 0.000(5)
C62 0.084(9) 0.051(7) 0.046(6) 0.012(5) 0.023(6) 0.006(6)
C63 0.050(6) 0.057(7) 0.041(5) 0.008(5) 0.022(5) 0.007(5)
C64 0.051(6) 0.044(6) 0.035(5) 0.000(4) 0.005(4) 0.009(5)
C65 0.055(7) 0.049(7) 0.037(6) 0.000(5) -0.001(5) 0.004(5)
C66 0.044(7) 0.104(11) 0.077(9) 0.016(8) 0.006(6) 0.020(8)
C67 0.074(9) 0.041(7) 0.059(7) 0.006(5) 0.022(6) 0.013(6)
C68 0.049(7) 0.059(7) 0.056(7) -0.008(6) 0.012(6) 0.003(6)
C69 0.123(15) 0.20(2) 0.082(11) -0.017(12) 0.017(10) 0.013(14)
C70 0.093(13) 0.26(3) 0.116(13) 0.066(15) 0.046(10) 0.028(14)
B1 0.027(5) 0.028(5) 0.035(5) 0.007(4) 0.005(4) 0.001(4)
B2 0.027(5) 0.021(5) 0.034(5) 0.002(4) 0.003(4) 0.006(4)

loop_
_atom_type_symbol
_atom_type_description
_atom_type_scat_dispersion_real
_atom_type_scat_dispersion_imag
_atom_type_scat_source
C C 0.0033 0.0016 'International Tables Vol C Tables 4.2.6.8 and 6.1.1.4'
H H 0.0000 0.0000 'International Tables Vol C Tables 4.2.6.8 and 6.1.1.4'
B B 0.0013 0.0007 'International Tables Vol C Tables 4.2.6.8 and 6.1.1.4'
N N 0.0061 0.0033 'International Tables Vol C Tables 4.2.6.8 and 6.1.1.4'
F F 0.0171 0.0103 'International Tables Vol C Tables 4.2.6.8 and 6.1.1.4'
Cl Cl 0.1484 0.1585 'International Tables Vol C Tables 4.2.6.8 and 6.1.1.4'
O O 0.0106 0.0060 'International Tables Vol C Tables 4.2.6.8 and 6.1.1.4'
S S 0.1246 0.1234 'International Tables Vol C Tables 4.2.6.8 and 6.1.1.4'

loop_
_geom_angle_atom_site_label_1
_geom_angle_atom_site_label_2
_geom_angle_atom_site_label_3
_geom_angle
O2 S1 O3 114.4(4)
O2 S1 O1 114.5(4)
O3 S1 O1 115.5(4)
O2 S1 C65 102.6(4)
O3 S1 C65 103.8(5)
O1 S1 C65 103.8(4)
O5 S2 O4 116.2(8)
O5 S2 O6 115.9(6)
O4 S2 O6 111.9(5)
O5 S2 C66 103.8(6)
O4 S2 C66 101.9(7)
O6 S2 C66 105.0(6)
O9 S3 O7 115.1(4)
O9 S3 O8 115.9(4)
O7 S3 O8 114.8(4)
O9 S3 C67 103.2(5)
O7 S3 C67 103.1(5)
O8 S3 C67 101.9(5)
O10 S4 O12 114.9(5)
O10 S4 O11 116.3(5)
O12 S4 O11 114.1(4)
O10 S4 C68 103.4(5)
O12 S4 C68 102.3(5)
O11 S4 C68 103.3(5)
C1 N1 C6 116.8(7)
C1 N1 B1 121.8(7)
C6 N1 B1 121.4(6)
C3 N2 C12 118.3(6)
C3 N2 B1 122.0(7)
C12 N2 B1 119.7(7)
C22 N3 C18 120.3(7)
C22 N3 B1 114.3(7)
C18 N3 B1 125.4(7)
C27 N4 C23 118.7(7)
C27 N4 B1 131.1(7)
C23 N4 B1 110.3(6)
C28 N5 C32 117.6(8)
C33 N6 C38 118.3(6)
C33 N6 B2 121.6(7)
C38 N6 B2 119.8(6)
C35 N7 C44 118.0(7)
C35 N7 B2 121.9(7)
C44 N7 B2 120.0(7)
C54 N8 C50 120.7(7)
C54 N8 B2 114.8(6)
C50 N8 B2 124.4(7)
C59 N9 C55 117.8(7)
C59 N9 B2 131.2(7)
C55 N9 B2 111.0(6)
C60 N10 C64 116.9(8)
C2 C1 N1 119.7(7)
C2 C1 C4 120.9(7)
N1 C1 C4 119.4(7)
C3 C2 C1 123.8(8)
C3 C2 H2A 118.1
C1 C2 H2A 118.1
C2 C3 N2 120.7(7)
C2 C3 C5 121.7(8)
N2 C3 C5 117.7(8)
C1 C4 H4A 109.5
C1 C4 H4B 109.5
H4A C4 H4B 109.5
C1 C4 H4C 109.5
H4A C4 H4C 109.5
H4B C4 H4C 109.5
C3 C5 H5A 109.5
C3 C5 H5B 109.5
H5A C5 H5B 109.5
C3 C5 H5C 109.5
H5A C5 H5C 109.5
H5B C5 H5C 109.5
C11 C6 C7 116.7(8)
C11 C6 N1 122.0(7)
C7 C6 N1 121.3(7)
F1 C7 C8 118.3(8)
F1 C7 C6 121.0(7)
C8 C7 C6 120.6(8)
C9 C8 F2 119.7(8)
C9 C8 C7 120.9(8)
F2 C8 C7 119.4(8)
F3 C9 C8 120.3(8)
F3 C9 C10 120.4(8)
C8 C9 C10 119.3(8)
F4 C10 C9 120.6(8)
F4 C10 C11 119.8(8)
C9 C10 C11 119.6(8)
F5 C11 C6 118.4(7)
F5 C11 C10 118.7(8)
C6 C11 C10 122.8(8)
C13 C12 C17 116.0(8)
C13 C12 N2 125.1(7)
C17 C12 N2 118.9(8)
F6 C13 C12 119.2(8)
F6 C13 C14 117.7(8)
C12 C13 C14 123.0(8)
F7 C14 C15 120.8(8)
F7 C14 C13 120.5(8)
C15 C14 C13 118.7(9)
C14 C15 F8 119.4(10)
C14 C15 C16 120.8(8)
F8 C15 C16 119.7(9)
F9 C16 C17 120.3(9)
F9 C16 C15 120.0(8)
C17 C16 C15 119.7(8)
F10 C17 C16 119.0(8)
F10 C17 C12 119.2(8)
C16 C17 C12 121.7(9)
N3 C18 C19 121.1(8)
N3 C18 H18A 119.4
C19 C18 H18A 119.4
C20 C19 C18 117.8(9)
C20 C19 H19A 121.1
C18 C19 H19A 121.1
C19 C20 C21 121.4(9)
C19 C20 H20A 119.3
C21 C20 H20A 119.3
C22 C21 C20 118.6(9)
C22 C21 H21A 120.7
C20 C21 H21A 120.7
N3 C22 C21 120.7(8)
N3 C22 C23 109.2(7)
C21 C22 C23 130.1(9)
C24 C23 N4 122.8(8)
C24 C23 C22 126.6(8)
N4 C23 C22 110.5(7)
C23 C24 C25 119.4(9)
C23 C24 H24A 120.3
C25 C24 H24A 120.3
C26 C25 C24 118.7(8)
C26 C25 H25A 120.7
C24 C25 H25A 120.7
C25 C26 C27 123.1(8)
C25 C26 H26A 118.5
C27 C26 H26A 118.5
N4 C27 C26 117.4(8)
N4 C27 C28 123.6(7)
C26 C27 C28 119.1(7)
N5 C28 C29 123.4(9)
N5 C28 C27 117.3(7)
C29 C28 C27 119.3(8)
C28 C29 C30 117.9(9)
C28 C29 H29A 121.1
C30 C29 H29A 121.1
C31 C30 C29 119.4(9)
C31 C30 H30A 120.3
C29 C30 H30A 120.3
C32 C31 C30 118.5(9)
C32 C31 H31A 120.8
C30 C31 H31A 120.8
N5 C32 C31 123.1(9)
N5 C32 H32A 118.5
C31 C32 H32A 118.5
N6 C33 C34 121.8(8)
N6 C33 C36 118.9(7)
C34 C33 C36 119.3(8)
C35 C34 C33 121.1(8)
C35 C34 H34A 119.5
C33 C34 H34A 119.5
N7 C35 C34 121.7(7)
N7 C35 C37 118.5(7)
C34 C35 C37 119.7(8)
C33 C36 H36A 109.5
C33 C36 H36B 109.5
H36A C36 H36B 109.5
C33 C36 H36C 109.5
H36A C36 H36C 109.5
H36B C36 H36C 109.5
C35 C37 H37A 109.5
C35 C37 H37B 109.5
H37A C37 H37B 109.5
C35 C37 H37C 109.5
H37A C37 H37C 109.5
H37B C37 H37C 109.5
C39 C38 C43 115.0(7)
C39 C38 N6 121.4(7)
C43 C38 N6 123.6(7)
F11 C39 C40 119.5(7)
F11 C39 C38 118.4(7)
C40 C39 C38 122.0(8)
C41 C40 F12 119.2(7)
C41 C40 C39 121.6(8)
F12 C40 C39 119.3(8)
C40 C41 F13 122.4(8)
C40 C41 C42 119.7(8)
F13 C41 C42 117.9(8)
F14 C42 C43 120.0(7)
F14 C42 C41 121.1(7)
C43 C42 C41 118.9(8)
F15 C43 C42 118.3(8)
F15 C43 C38 118.6(7)
C42 C43 C38 122.8(7)
C45 C44 C49 116.5(8)
C45 C44 N7 123.1(7)
C49 C44 N7 120.4(8)
F16 C45 C46 117.5(8)
F16 C45 C44 120.0(7)
C46 C45 C44 122.3(8)
F17 C46 C47 119.9(8)
F17 C46 C45 120.3(9)
C47 C46 C45 119.7(9)
F18 C47 C48 119.9(9)
F18 C47 C46 119.7(9)
C48 C47 C46 120.4(8)
F19 C48 C47 121.7(8)
F19 C48 C49 119.2(9)
C47 C48 C49 119.2(9)
F20 C49 C48 118.4(8)
F20 C49 C44 119.7(8)
C48 C49 C44 121.9(9)
N8 C50 C51 119.7(8)
N8 C50 H50A 120.2
C51 C50 H50A 120.2
C52 C51 C50 118.6(9)
C52 C51 H51A 120.7
C50 C51 H51A 120.7
C53 C52 C51 121.6(9)
C53 C52 H52A 119.2
C51 C52 H52A 119.2
C52 C53 C54 117.2(8)
C52 C53 H53A 121.4
C54 C53 H53A 121.4
N8 C54 C53 122.2(8)
N8 C54 C55 109.0(7)
C53 C54 C55 128.9(8)
C56 C55 N9 123.8(8)
C56 C55 C54 126.6(8)
N9 C55 C54 109.6(7)
C55 C56 C57 119.0(9)
C55 C56 H56A 120.5
C57 C56 H56A 120.5
C56 C57 C58 118.6(8)
C56 C57 H57A 120.7
C58 C57 H57A 120.7
C57 C58 C59 122.2(8)
C57 C58 H58A 118.9
C59 C58 H58A 118.9
N9 C59 C58 118.4(8)
N9 C59 C60 123.0(7)
C58 C59 C60 118.6(8)
N10 C60 C61 122.9(9)
N10 C60 C59 116.1(8)
C61 C60 C59 120.9(9)
C60 C61 C62 119.7(10)
C60 C61 H61A 120.1
C62 C61 H61A 120.1
C63 C62 C61 118.2(10)
C63 C62 H62A 120.9
C61 C62 H62A 120.9
C62 C63 C64 119.0(10)
C62 C63 H63A 120.5
C64 C63 H63A 120.5
N10 C64 C63 123.3(9)
N10 C64 H64A 118.3
C63 C64 H64A 118.3
F22 C65 F21 107.9(8)
F22 C65 F23 107.7(8)
F21 C65 F23 107.5(9)
F22 C65 S1 111.3(8)
F21 C65 S1 112.6(7)
F23 C65 S1 109.6(7)
F25 C66 F26 109.1(17)
F25 C66 F24 111.1(13)
F26 C66 F24 104.6(11)
F25 C66 S2 112.5(9)
F26 C66 S2 107.7(10)
F24 C66 S2 111.4(10)
F29 C67 F28 109.3(9)
F29 C67 F27 108.3(9)
F28 C67 F27 106.0(9)
F29 C67 S3 110.4(7)
F28 C67 S3 110.5(8)
F27 C67 S3 112.1(8)
F31 C68 F30 109.0(9)
F31 C68 F32 105.4(11)
F30 C68 F32 106.4(10)
F31 C68 S4 112.7(8)
F30 C68 S4 113.3(8)
F32 C68 S4 109.5(7)
Cl2 C69 Cl1 114.6(13)
Cl2 C69 H69A 108.6
Cl1 C69 H69A 108.6
Cl2 C69 H69B 108.6
Cl1 C69 H69B 108.6
H69A C69 H69B 107.6
Cl3 C70 Cl4 112.6(9)
Cl3 C70 H70A 109.1
Cl4 C70 H70A 109.1
Cl3 C70 H70B 109.1
Cl4 C70 H70B 109.1
H70A C70 H70B 107.8
N2 B1 N1 111.4(7)
N2 B1 N3 108.0(6)
N1 B1 N3 109.9(7)
N2 B1 N4 116.4(7)
N1 B1 N4 114.2(6)
N3 B1 N4 95.5(6)
N6 B2 N7 111.8(7)
N6 B2 N8 109.9(6)
N7 B2 N8 108.8(7)
N6 B2 N9 115.2(7)
N7 B2 N9 114.3(6)
N8 B2 N9 95.5(6)

loop_
_geom_bond_atom_site_label_1
_geom_bond_atom_site_label_2
_geom_bond_distance
Cl1 C69 1.79(2)
Cl2 C69 1.590(16)
Cl3 C70 1.647(17)
Cl4 C70 1.792(16)
S1 O2 1.433(6)
S1 O3 1.436(6)
S1 O1 1.449(6)
S1 C65 1.821(10)
S2 O5 1.374(9)
S2 O4 1.377(9)
S2 O6 1.422(7)
S2 C66 1.829(13)
S3 O9 1.432(7)
S3 O7 1.439(7)
S3 O8 1.448(6)
S3 C67 1.815(12)
S4 O10 1.414(7)
S4 O12 1.421(7)
S4 O11 1.430(7)
S4 C68 1.814(11)
F1 C7 1.340(10)
F2 C8 1.367(10)
F3 C9 1.326(10)
F4 C10 1.343(10)
F5 C11 1.351(10)
F6 C13 1.352(10)
F7 C14 1.347(10)
F8 C15 1.362(10)
F9 C16 1.341(10)
F10 C17 1.331(10)
F11 C39 1.345(9)
F12 C40 1.357(9)
F13 C41 1.347(9)
F14 C42 1.332(10)
F15 C43 1.342(9)
F16 C45 1.353(10)
F17 C46 1.356(11)
F18 C47 1.344(10)
F19 C48 1.339(11)
F20 C49 1.336(10)
F21 C65 1.315(12)
F22 C65 1.308(11)
F23 C65 1.339(12)
F24 C66 1.301(14)
F25 C66 1.214(14)
F26 C66 1.299(16)
F27 C67 1.345(11)
F28 C67 1.340(12)
F29 C67 1.318(12)
F30 C68 1.311(12)
F31 C68 1.292(12)
F32 C68 1.316(13)
N1 C1 1.379(10)
N1 C6 1.446(10)
N1 B1 1.511(12)
N2 C3 1.369(10)
N2 C12 1.444(11)
N2 B1 1.503(11)
N3 C22 1.343(10)
N3 C18 1.350(10)
N3 B1 1.592(12)
N4 C27 1.370(10)
N4 C23 1.387(11)
N4 B1 1.631(11)
N5 C28 1.317(11)
N5 C32 1.361(12)
N6 C33 1.351(10)
N6 C38 1.432(10)
N6 B2 1.511(11)
N7 C35 1.344(10)
N7 C44 1.445(10)
N7 B2 1.514(11)
N8 C54 1.341(10)
N8 C50 1.344(10)
N8 B2 1.585(11)
N9 C59 1.363(10)
N9 C55 1.390(11)
N9 B2 1.618(11)
N10 C60 1.342(11)
N10 C64 1.351(11)
C1 C2 1.365(11)
C1 C4 1.496(12)
C2 C3 1.336(11)
C2 H2A 0.9500
C3 C5 1.460(12)
C4 H4A 0.9800
C4 H4B 0.9800
C4 H4C 0.9800
C5 H5A 0.9800
C5 H5B 0.9800
C5 H5C 0.9800
C6 C11 1.367(11)
C6 C7 1.390(12)
C7 C8 1.388(12)
C8 C9 1.361(13)
C9 C10 1.362(13)
C10 C11 1.379(12)
C12 C13 1.364(12)
C12 C17 1.413(12)
C13 C14 1.377(12)
C14 C15 1.356(13)
C15 C16 1.370(14)
C16 C17 1.349(13)
C18 C19 1.386(12)
C18 H18A 0.9500
C19 C20 1.352(13)
C19 H19A 0.9500
C20 C21 1.384(13)
C20 H20A 0.9500
C21 C22 1.366(12)
C21 H21A 0.9500
C22 C23 1.457(12)
C23 C24 1.354(12)
C24 C25 1.365(12)
C24 H24A 0.9500
C25 C26 1.356(13)
C25 H25A 0.9500
C26 C27 1.401(12)
C26 H26A 0.9500
C27 C28 1.484(12)
C28 C29 1.383(12)
C29 C30 1.395(13)
C29 H29A 0.9500
C30 C31 1.375(14)
C30 H30A 0.9500
C31 C32 1.365(13)
C31 H31A 0.9500
C32 H32A 0.9500
C33 C34 1.376(11)
C33 C36 1.484(11)
C34 C35 1.375(11)
C34 H34A 0.9500
C35 C37 1.505(11)
C36 H36A 0.9800
C36 H36B 0.9800
C36 H36C 0.9800
C37 H37A 0.9800
C37 H37B 0.9800
C37 H37C 0.9800
C38 C39 1.392(11)
C38 C43 1.400(12)
C39 C40 1.360(11)
C40 C41 1.328(12)
C41 C42 1.389(12)
C42 C43 1.363(11)
C44 C45 1.370(12)
C44 C49 1.390(12)
C45 C46 1.365(12)
C46 C47 1.364(14)
C47 C48 1.359(13)
C48 C49 1.377(12)
C50 C51 1.386(12)
C50 H50A 0.9500
C51 C52 1.384(14)
C51 H51A 0.9500
C52 C53 1.363(13)
C52 H52A 0.9500
C53 C54 1.377(11)
C53 H53A 0.9500
C54 C55 1.468(12)
C55 C56 1.353(12)
C56 C57 1.368(12)
C56 H56A 0.9500
C57 C58 1.371(13)
C57 H57A 0.9500
C58 C59 1.413(12)
C58 H58A 0.9500
C59 C60 1.490(12)
C60 C61 1.351(12)
C61 C62 1.395(14)
C61 H61A 0.9500
C62 C63 1.365(14)
C62 H62A 0.9500
C63 C64 1.368(13)
C63 H63A 0.9500
C64 H64A 0.9500
C69 H69A 0.9900
C69 H69B 0.9900
C70 H70A 0.9900
C70 H70B 0.9900

loop_
_geom_torsion_atom_site_label_1
_geom_torsion_atom_site_label_2
_geom_torsion_atom_site_label_3
_geom_torsion_atom_site_label_4
_geom_torsion
C6 N1 C1 C2 -178.1(7)
B1 N1 C1 C2 4.3(11)
C6 N1 C1 C4 1.4(10)
B1 N1 C1 C4 -176.2(7)
N1 C1 C2 C3 -6.8(12)
C4 C1 C2 C3 173.7(8)
C1 C2 C3 N2 1.2(12)
C1 C2 C3 C5 -177.5(8)
C12 N2 C3 C2 -171.2(7)
B1 N2 C3 C2 6.8(11)
C12 N2 C3 C5 7.6(11)
B1 N2 C3 C5 -174.4(8)
C1 N1 C6 C11 91.4(9)
B1 N1 C6 C11 -91.1(9)
C1 N1 C6 C7 -86.0(9)
B1 N1 C6 C7 91.6(10)
C11 C6 C7 F1 -176.8(8)
N1 C6 C7 F1 0.7(12)
C11 C6 C7 C8 -1.2(13)
N1 C6 C7 C8 176.3(8)
F1 C7 C8 C9 175.3(9)
C6 C7 C8 C9 -0.4(14)
F1 C7 C8 F2 -3.4(13)
C6 C7 C8 F2 -179.1(8)
F2 C8 C9 F3 -0.2(14)
C7 C8 C9 F3 -178.9(8)
F2 C8 C9 C10 179.8(9)
C7 C8 C9 C10 1.1(14)
F3 C9 C10 F4 2.1(14)
C8 C9 C10 F4 -177.9(9)
F3 C9 C10 C11 179.8(8)
C8 C9 C10 C11 -0.2(15)
C7 C6 C11 F5 178.1(7)
N1 C6 C11 F5 0.6(12)
C7 C6 C11 C10 2.1(13)
N1 C6 C11 C10 -175.4(8)
F4 C10 C11 F5 0.3(13)
C9 C10 C11 F5 -177.4(8)
F4 C10 C11 C6 176.3(8)
C9 C10 C11 C6 -1.4(15)
C3 N2 C12 C13 -101.8(10)
B1 N2 C12 C13 80.1(11)
C3 N2 C12 C17 76.2(10)
B1 N2 C12 C17 -101.9(9)
C17 C12 C13 F6 -177.2(7)
N2 C12 C13 F6 0.8(13)
C17 C12 C13 C14 -2.2(14)
N2 C12 C13 C14 175.9(8)
F6 C13 C14 F7 -0.6(13)
C12 C13 C14 F7 -175.7(8)
F6 C13 C14 C15 177.3(8)
C12 C13 C14 C15 2.2(14)
F7 C14 C15 F8 -3.4(14)
C13 C14 C15 F8 178.7(9)
F7 C14 C15 C16 177.3(9)
C13 C14 C15 C16 -0.6(15)
C14 C15 C16 F9 179.3(9)
F8 C15 C16 F9 0.0(14)
C14 C15 C16 C17 -0.8(15)
F8 C15 C16 C17 179.9(9)
F9 C16 C17 F10 4.2(14)
C15 C16 C17 F10 -175.7(9)
F9 C16 C17 C12 -179.3(8)
C15 C16 C17 C12 0.8(15)
C13 C12 C17 F10 177.1(8)
N2 C12 C17 F10 -1.0(12)
C13 C12 C17 C16 0.6(14)
N2 C12 C17 C16 -177.5(8)
C22 N3 C18 C19 1.9(12)
B1 N3 C18 C19 -175.9(8)
N3 C18 C19 C20 -0.3(14)
C18 C19 C20 C21 -1.5(15)
C19 C20 C21 C22 1.6(15)
C18 N3 C22 C21 -1.8(12)
B1 N3 C22 C21 176.2(8)
C18 N3 C22 C23 179.9(7)
B1 N3 C22 C23 -2.1(9)
C20 C21 C22 N3 0.1(13)
C20 C21 C22 C23 178.0(9)
C27 N4 C23 C24 -0.4(12)
B1 N4 C23 C24 -179.8(8)
C27 N4 C23 C22 -177.7(7)
B1 N4 C23 C22 2.9(9)
N3 C22 C23 C24 -177.8(8)
C21 C22 C23 C24 4.2(15)
N3 C22 C23 N4 -0.6(9)
C21 C22 C23 N4 -178.7(9)
N4 C23 C24 C25 0.5(14)
C22 C23 C24 C25 177.3(8)
C23 C24 C25 C26 -1.8(14)
C24 C25 C26 C27 3.1(14)
C23 N4 C27 C26 1.5(11)
B1 N4 C27 C26 -179.2(8)
C23 N4 C27 C28 -177.2(7)
B1 N4 C27 C28 2.1(13)
C25 C26 C27 N4 -3.0(13)
C25 C26 C27 C28 175.8(8)
C32 N5 C28 C29 -4.3(14)
C32 N5 C28 C27 175.9(9)
N4 C27 C28 N5 24.0(12)
C26 C27 C28 N5 -154.6(8)
N4 C27 C28 C29 -155.7(8)
C26 C27 C28 C29 25.6(12)
N5 C28 C29 C30 5.3(15)
C27 C28 C29 C30 -174.9(9)
C28 C29 C30 C31 -2.8(15)
C29 C30 C31 C32 -0.3(15)
C28 N5 C32 C31 0.9(16)
C30 C31 C32 N5 1.3(17)
C38 N6 C33 C34 -171.8(7)
B2 N6 C33 C34 1.1(11)
C38 N6 C33 C36 9.5(11)
B2 N6 C33 C36 -177.6(8)
N6 C33 C34 C35 2.1(12)
C36 C33 C34 C35 -179.1(8)
C44 N7 C35 C34 176.9(7)
B2 N7 C35 C34 0.3(11)
C44 N7 C35 C37 -5.1(11)
B2 N7 C35 C37 178.4(7)
C33 C34 C35 N7 -2.9(12)
C33 C34 C35 C37 179.1(8)
C33 N6 C38 C39 73.3(10)
B2 N6 C38 C39 -99.8(9)
C33 N6 C38 C43 -105.3(9)
B2 N6 C38 C43 81.7(10)
C43 C38 C39 F11 177.6(7)
N6 C38 C39 F11 -1.1(12)
C43 C38 C39 C40 0.5(13)
N6 C38 C39 C40 -178.2(8)
F11 C39 C40 C41 -177.2(8)
C38 C39 C40 C41 -0.1(14)
F11 C39 C40 F12 1.9(13)
C38 C39 C40 F12 179.0(8)
F12 C40 C41 F13 0.8(14)
C39 C40 C41 F13 179.8(8)
F12 C40 C41 C42 -179.0(8)
C39 C40 C41 C42 0.0(15)
C40 C41 C42 F14 178.1(8)
F13 C41 C42 F14 -1.8(13)
C40 C41 C42 C43 -0.3(14)
F13 C41 C42 C43 179.8(8)
F14 C42 C43 F15 -3.0(12)
C41 C42 C43 F15 175.4(8)
F14 C42 C43 C38 -177.6(8)
C41 C42 C43 C38 0.8(14)
C39 C38 C43 F15 -175.4(7)
N6 C38 C43 F15 3.2(12)
C39 C38 C43 C42 -0.8(12)
N6 C38 C43 C42 177.8(8)
C35 N7 C44 C45 -85.0(10)
B2 N7 C44 C45 91.6(10)
C35 N7 C44 C49 93.4(10)
B2 N7 C44 C49 -90.0(9)
C49 C44 C45 F16 -175.7(8)
N7 C44 C45 F16 2.8(13)
C49 C44 C45 C46 -0.2(13)
N7 C44 C45 C46 178.3(8)
F16 C45 C46 F17 -3.7(13)
C44 C45 C46 F17 -179.3(8)
F16 C45 C46 C47 173.1(8)
C44 C45 C46 C47 -2.5(14)
F17 C46 C47 F18 -1.4(13)
C45 C46 C47 F18 -178.2(8)
F17 C46 C47 C48 179.8(8)
C45 C46 C47 C48 3.0(14)
F18 C47 C48 F19 -0.4(14)
C46 C47 C48 F19 178.4(9)
F18 C47 C48 C49 -179.6(8)
C46 C47 C48 C49 -0.8(15)
F19 C48 C49 F20 0.9(13)
C47 C48 C49 F20 -179.9(8)
F19 C48 C49 C44 178.8(8)
C47 C48 C49 C44 -2.0(14)
C45 C44 C49 F20 -179.7(8)
N7 C44 C49 F20 1.8(12)
C45 C44 C49 C48 2.5(13)
N7 C44 C49 C48 -176.0(8)
C54 N8 C50 C51 1.8(12)
B2 N8 C50 C51 178.5(8)
N8 C50 C51 C52 -1.3(13)
C50 C51 C52 C53 1.3(15)
C51 C52 C53 C54 -1.5(14)
C50 N8 C54 C53 -2.1(12)
B2 N8 C54 C53 -179.2(8)
C50 N8 C54 C55 178.8(7)
B2 N8 C54 C55 1.7(9)
C52 C53 C54 N8 1.9(13)
C52 C53 C54 C55 -179.2(9)
C59 N9 C55 C56 1.4(11)
B2 N9 C55 C56 179.4(7)
C59 N9 C55 C54 178.2(7)
B2 N9 C55 C54 -3.8(9)
N8 C54 C55 C56 178.0(8)
C53 C54 C55 C56 -1.0(15)
N8 C54 C55 N9 1.4(9)
C53 C54 C55 N9 -177.6(9)
N9 C55 C56 C57 -5.4(12)
C54 C55 C56 C57 178.4(8)
C55 C56 C57 C58 4.3(12)
C56 C57 C58 C59 0.6(13)
C55 N9 C59 C58 3.5(11)
B2 N9 C59 C58 -174.1(7)
C55 N9 C59 C60 -173.8(7)
B2 N9 C59 C60 8.7(12)
C57 C58 C59 N9 -4.5(12)
C57 C58 C59 C60 172.9(8)
C64 N10 C60 C61 1.9(12)
C64 N10 C60 C59 -174.0(7)
N9 C59 C60 N10 -30.0(11)
C58 C59 C60 N10 152.8(8)
N9 C59 C60 C61 154.0(8)
C58 C59 C60 C61 -23.2(12)
N10 C60 C61 C62 -1.0(14)
C59 C60 C61 C62 174.7(9)
C60 C61 C62 C63 -0.9(15)
C61 C62 C63 C64 1.9(15)
C60 N10 C64 C63 -0.8(13)
C62 C63 C64 N10 -1.1(15)
O2 S1 C65 F22 -61.7(8)
O3 S1 C65 F22 57.6(8)
O1 S1 C65 F22 178.8(7)
O2 S1 C65 F21 59.6(8)
O3 S1 C65 F21 179.0(7)
O1 S1 C65 F21 -59.8(8)
O2 S1 C65 F23 179.2(7)
O3 S1 C65 F23 -61.4(8)
O1 S1 C65 F23 59.7(8)
O5 S2 C66 F25 -179.6(15)
O4 S2 C66 F25 -58.5(16)
O6 S2 C66 F25 58.3(16)
O5 S2 C66 F26 60.2(13)
O4 S2 C66 F26 -178.7(11)
O6 S2 C66 F26 -61.9(12)
O5 S2 C66 F24 -54.0(12)
O4 S2 C66 F24 67.0(10)
O6 S2 C66 F24 -176.1(9)
O9 S3 C67 F29 57.3(8)
O7 S3 C67 F29 177.5(7)
O8 S3 C67 F29 -63.2(8)
O9 S3 C67 F28 -63.7(8)
O7 S3 C67 F28 56.4(8)
O8 S3 C67 F28 175.7(7)
O9 S3 C67 F27 178.3(7)
O7 S3 C67 F27 -61.6(8)
O8 S3 C67 F27 57.7(8)
O10 S4 C68 F31 177.4(9)
O12 S4 C68 F31 -62.9(10)
O11 S4 C68 F31 55.8(10)
O10 S4 C68 F30 -58.2(9)
O12 S4 C68 F30 61.5(9)
O11 S4 C68 F30 -179.8(8)
O10 S4 C68 F32 60.4(10)
O12 S4 C68 F32 -179.9(8)
O11 S4 C68 F32 -61.2(9)
C3 N2 B1 N1 -8.3(10)
C12 N2 B1 N1 169.7(7)
C3 N2 B1 N3 -129.1(7)
C12 N2 B1 N3 48.9(9)
C3 N2 B1 N4 125.0(8)
C12 N2 B1 N4 -56.9(10)
C1 N1 B1 N2 2.8(10)
C6 N1 B1 N2 -174.7(6)
C1 N1 B1 N3 122.4(7)
C6 N1 B1 N3 -55.1(9)
C1 N1 B1 N4 -131.7(7)
C6 N1 B1 N4 50.9(10)
C22 N3 B1 N2 -116.7(7)
C18 N3 B1 N2 61.2(10)
C22 N3 B1 N1 121.6(7)
C18 N3 B1 N1 -60.5(10)
C22 N3 B1 N4 3.4(8)
C18 N3 B1 N4 -178.7(7)
C27 N4 B1 N2 -69.7(11)
C23 N4 B1 N2 109.6(8)
C27 N4 B1 N1 62.3(11)
C23 N4 B1 N1 -118.4(8)
C27 N4 B1 N3 177.1(7)
C23 N4 B1 N3 -3.6(8)
C33 N6 B2 N7 -3.3(10)
C38 N6 B2 N7 169.5(7)
C33 N6 B2 N8 -124.2(7)
C38 N6 B2 N8 48.7(9)
C33 N6 B2 N9 129.4(7)
C38 N6 B2 N9 -57.8(9)
C35 N7 B2 N6 2.6(10)
C44 N7 B2 N6 -174.0(7)
C35 N7 B2 N8 124.1(7)
C44 N7 B2 N8 -52.4(9)
C35 N7 B2 N9 -130.6(8)
C44 N7 B2 N9 52.9(10)
C54 N8 B2 N6 -122.9(7)
C50 N8 B2 N6 60.1(9)
C54 N8 B2 N7 114.4(7)
C50 N8 B2 N7 -62.5(9)
C54 N8 B2 N9 -3.6(8)
C50 N8 B2 N9 179.5(6)
C59 N9 B2 N6 -63.0(10)
C55 N9 B2 N6 119.3(7)
C59 N9 B2 N7 68.5(11)
C55 N9 B2 N7 -109.2(8)
C59 N9 B2 N8 -178.1(7)
C55 N9 B2 N8 4.3(7)
